data_7013421
loop_
_publ_author_name
'Seeber, Georg'
'Long, De-Liang'
'Kariuki, Benson M.'
'Cronin, Leroy'

_publ_section_title
;
 Palladium(ii)-based cis,trans-1,3,5-triaminocyclohexane complexes
 demonstrating a variety of coordination modes and
 architecturesElectronic supplementary information (ESI) available: A
 detailed description of the coordinative flexibility of trans-tach.
 Fig. S1: Diagram defining interplanar angle ? and torsion angle ?.
 Table S1: interplanar angles ? and torsion angles ? for complexes 1?7.
 See http://www.rsc.org/suppdata/dt/b3/b307616d/
;
_journal_issue 23
_journal_name_full 'Dalton Transactions'
_journal_page_first 4498
_journal_paper_doi 10.1039/b307616d
_journal_year 2003
_chemical_formula_moiety '(C6 H16 Cl2 N3 Pd +), (Cl -), (H2 O)'
_chemical_formula_sum 'C6 H18 Cl3 N3 O Pd'
_chemical_formula_weight 360.98
_chemical_name_common 'Complex 1 (Pd(LH)Cl2)Cl'
_chemical_name_systematic
;
Complex 1
[Pd(LH)Cl2]Cl
;
_space_group_IT_number 29
_symmetry_cell_setting orthorhombic
_symmetry_space_group_name_Hall 'P 2c -2b'
_symmetry_space_group_name_H-M 'P b c 21'
_atom_sites_solution_hydrogens geom
_atom_sites_solution_primary direct
_atom_sites_solution_secondary difmap
_audit_creation_method SHELXL-97
_cell_angle_alpha 90.00
_cell_angle_beta 90.00
_cell_angle_gamma 90.00
_cell_formula_units_Z 4
_cell_length_a 12.44450(10)
_cell_length_b 12.20510(10)
_cell_length_c 8.32130(10)
_cell_measurement_reflns_used 1904
_cell_measurement_temperature 298(2)
_cell_measurement_theta_max 70.7
_cell_measurement_theta_min 3.5
_cell_volume 1263.89(2)
_computing_cell_refinement texray
_computing_data_collection texray
_computing_data_reduction texray
_computing_molecular_graphics 'WinGX (Farrugia, 1999)'
_computing_publication_material 'WinGX (Farrugia, 1999)'
_computing_structure_refinement 'SHELXL-97 (Sheldrick, 1997)'
_computing_structure_solution 'SHELXS-97 (Sheldrick, 1997)'
_diffrn_ambient_temperature 298(2)
_diffrn_measured_fraction_theta_full 0.961
_diffrn_measured_fraction_theta_max 0.961
_diffrn_measurement_device_type 'Bruker SMART AXS'
_diffrn_measurement_method Omega
_diffrn_radiation_monochromator graphite
_diffrn_radiation_source 'fine-focus sealed tube'
_diffrn_radiation_type CuK\a
_diffrn_radiation_wavelength 1.54178
_diffrn_reflns_av_R_equivalents 0.0519
_diffrn_reflns_av_sigmaI/netI 0.0579
_diffrn_reflns_limit_h_max 14
_diffrn_reflns_limit_h_min -15
_diffrn_reflns_limit_k_max 14
_diffrn_reflns_limit_k_min -13
_diffrn_reflns_limit_l_max 8
_diffrn_reflns_limit_l_min -9
_diffrn_reflns_number 5508
_diffrn_reflns_theta_full 70.71
_diffrn_reflns_theta_max 70.71
_diffrn_reflns_theta_min 3.55
_exptl_absorpt_coefficient_mu 17.500
_exptl_absorpt_correction_type none
_exptl_crystal_colour orange
_exptl_crystal_density_diffrn 1.897
_exptl_crystal_density_method 'not measured'
_exptl_crystal_description needle
_exptl_crystal_F_000 720
_exptl_crystal_size_max 0.15
_exptl_crystal_size_mid 0.02
_exptl_crystal_size_min 0.02
_refine_diff_density_max 2.710
_refine_diff_density_min -1.893
_refine_diff_density_rms 0.161
_refine_ls_abs_structure_details 'Flack H D (1983), Acta Cryst. A39, 876-881'
_refine_ls_abs_structure_Flack 0.14(2)
_refine_ls_extinction_method none
_refine_ls_goodness_of_fit_ref 1.021
_refine_ls_hydrogen_treatment mixed
_refine_ls_matrix_type full
_refine_ls_number_parameters 134
_refine_ls_number_reflns 1904
_refine_ls_number_restraints 4
_refine_ls_restrained_S_all 1.020
_refine_ls_R_factor_all 0.0459
_refine_ls_R_factor_gt 0.0431
_refine_ls_shift/su_max 0.001
_refine_ls_shift/su_mean 0.000
_refine_ls_structure_factor_coef Fsqd
_refine_ls_weighting_details 'calc w=1/[\s^2^(Fo^2^)+(0.0728P)^2^+0.0000P] where P=(Fo^2^+2Fc^2^)/3'
_refine_ls_weighting_scheme calc
_refine_ls_wR_factor_gt 0.1064
_refine_ls_wR_factor_ref 0.1082
_reflns_number_gt 1735
_reflns_number_total 1904
_reflns_threshold_expression >2sigma(I)
_cod_data_source_file b307616d.txt
_cod_data_source_block 1
_cod_depositor_comments
;
The following automatic conversions were performed:
'_symmetry_cell_setting' value 'Orthorhombic' changed to 'orthorhombic'
according to '/home/saulius/struct/CIF-dictionaries/cif_core.dic'
dictionary named 'cif_core.dic' version 2.4.1 from 2010-06-29.

Automatic conversion script
Id: cif_fix_enum 1527 2010-12-29 10:47:43Z saulius 
;
_cod_original_sg_symbol_H-M Pbc21
_cod_database_code 7013421

loop_
_symmetry_equiv_pos_as_xyz
'x, y, z'
'-x, -y, z+1/2'
'-x, y+1/2, z'
'x, -y+1/2, z+1/2'

loop_
_atom_site_label
_atom_site_type_symbol
_atom_site_fract_x
_atom_site_fract_y
_atom_site_fract_z
_atom_site_U_iso_or_equiv
_atom_site_adp_type
_atom_site_occupancy
_atom_site_symmetry_multiplicity
_atom_site_calc_flag
_atom_site_refinement_flags
_atom_site_disorder_assembly
_atom_site_disorder_group
C1 C 0.8184(5) 0.0829(5) 0.9445(9) 0.0252(17) Uani 1 1 d . . .
H1 H 0.8356 0.1547 0.8985 0.030 Uiso 1 1 calc R . .
C2 C 0.7187(6) 0.0410(6) 0.8614(9) 0.0293(15) Uani 1 1 d . . .
H2C H 0.7357 0.0252 0.7501 0.035 Uiso 1 1 calc R . .
H2D H 0.6644 0.0981 0.8626 0.035 Uiso 1 1 calc R . .
C3 C 0.6721(5) -0.0628(5) 0.9400(8) 0.0234(17) Uani 1 1 d . . .
H3 H 0.6019 -0.0772 0.8911 0.028 Uiso 1 1 calc R . .
C4 C 0.6554(6) -0.0489(6) 1.1199(9) 0.0258(15) Uani 1 1 d . . .
H4A H 0.6371 -0.1195 1.1659 0.031 Uiso 1 1 calc R . .
H4B H 0.5949 -0.0002 1.1373 0.031 Uiso 1 1 calc R . .
C5 C 0.7535(6) -0.0030(6) 1.2086(9) 0.0257(14) Uani 1 1 d . . .
H5 H 0.8086 -0.0601 1.2151 0.031 Uiso 1 1 calc R . .
C6 C 0.8016(6) 0.0983(6) 1.1248(9) 0.0267(15) Uani 1 1 d . . .
H6A H 0.7541 0.1603 1.1419 0.032 Uiso 1 1 calc R . .
H6B H 0.8701 0.1155 1.1742 0.032 Uiso 1 1 calc R . .
Cl1 Cl 0.88543(15) -0.33766(13) 1.0447(3) 0.0299(4) Uani 1 1 d . . .
Cl2 Cl 1.07758(15) -0.14499(13) 1.0586(3) 0.0280(4) Uani 1 1 d . . .
Cl3 Cl 0.57734(17) -0.34742(13) 1.0483(3) 0.0339(4) Uani 1 1 d . . .
Pd1 Pd 0.90026(3) -0.15382(3) 0.97580(4) 0.02075(18) Uani 1 1 d . . .
N1 N 0.9116(4) 0.0074(5) 0.9107(10) 0.0263(13) Uani 1 1 d . . .
H1A H 0.9698 0.0355 0.9598 0.032 Uiso 1 1 calc R . .
H1B H 0.9245 0.0097 0.8043 0.032 Uiso 1 1 calc R . .
N2 N 0.7426(5) -0.1581(4) 0.9059(9) 0.0251(12) Uani 1 1 d . . .
H2A H 0.7415 -0.1694 0.7990 0.030 Uiso 1 1 calc R . .
H2B H 0.7124 -0.2173 0.9520 0.030 Uiso 1 1 calc R . .
N3 N 0.7214(5) 0.0285(5) 1.3733(7) 0.0284(13) Uani 1 1 d . . .
H3A H 0.7783 0.0542 1.4260 0.043 Uiso 1 1 calc R . .
H3B H 0.6955 -0.0298 1.4245 0.043 Uiso 1 1 calc R . .
H3C H 0.6710 0.0802 1.3685 0.043 Uiso 1 1 calc R . .
O1 O 0.5790(5) 0.2034(6) 1.3349(10) 0.0486(16) Uani 1 1 d D . .
H20 H 0.547(8) 0.203(9) 1.243(6) 0.073 Uiso 1 1 d D . .
H21 H 0.540(7) 0.250(7) 1.387(10) 0.073 Uiso 1 1 d D . .

loop_
_atom_site_aniso_label
_atom_site_aniso_U_11
_atom_site_aniso_U_22
_atom_site_aniso_U_33
_atom_site_aniso_U_23
_atom_site_aniso_U_13
_atom_site_aniso_U_12
C1 0.031(3) 0.018(3) 0.027(5) 0.004(3) -0.002(3) 0.000(2)
C2 0.029(4) 0.032(4) 0.026(4) 0.003(3) -0.001(3) 0.002(3)
C3 0.020(3) 0.022(3) 0.028(5) -0.001(3) -0.007(3) 0.000(2)
C4 0.023(3) 0.022(3) 0.033(4) -0.005(3) 0.005(3) -0.001(3)
C5 0.026(3) 0.027(4) 0.024(3) 0.001(2) -0.002(3) -0.003(3)
C6 0.028(3) 0.024(3) 0.028(4) -0.004(3) 0.005(3) -0.005(3)
Cl1 0.0289(8) 0.0174(8) 0.0434(11) 0.0044(7) 0.0035(8) 0.0016(5)
Cl2 0.0216(7) 0.0275(8) 0.0349(10) 0.0011(7) -0.0024(8) 0.0000(6)
Cl3 0.0314(8) 0.0338(10) 0.0364(11) 0.0012(8) 0.0050(9) 0.0002(6)
Pd1 0.0204(3) 0.0182(3) 0.0236(3) 0.0001(3) 0.0010(2) -0.00009(13)
N1 0.025(3) 0.023(3) 0.031(4) 0.001(3) 0.001(2) -0.002(2)
N2 0.028(3) 0.025(3) 0.022(3) -0.003(2) 0.002(3) -0.003(2)
N3 0.033(3) 0.029(3) 0.023(3) -0.001(3) 0.001(2) -0.002(2)
O1 0.035(3) 0.050(4) 0.061(4) -0.014(3) -0.003(3) 0.013(3)

loop_
_atom_type_symbol
_atom_type_description
_atom_type_scat_dispersion_real
_atom_type_scat_dispersion_imag
_atom_type_scat_source
C C 0.0181 0.0091 'International Tables Vol C Tables 4.2.6.8 and 6.1.1.4'
H H 0.0000 0.0000 'International Tables Vol C Tables 4.2.6.8 and 6.1.1.4'
Cl Cl 0.3639 0.7018 'International Tables Vol C Tables 4.2.6.8 and 6.1.1.4'
Pd Pd 0.1215 3.9337 'International Tables Vol C Tables 4.2.6.8 and 6.1.1.4'
N N 0.0311 0.0180 'International Tables Vol C Tables 4.2.6.8 and 6.1.1.4'
O O 0.0492 0.0322 'International Tables Vol C Tables 4.2.6.8 and 6.1.1.4'

loop_
_geom_angle_atom_site_label_1
_geom_angle_atom_site_label_2
_geom_angle_atom_site_label_3
_geom_angle
_geom_angle_site_symmetry_1
_geom_angle_site_symmetry_3
_geom_angle_publ_flag
N1 C1 C2 109.9(5) . . ?
N1 C1 C6 111.3(6) . . ?
C2 C1 C6 112.3(6) . . ?
C1 C2 C3 113.2(6) . . ?
N2 C3 C4 110.9(6) . . ?
N2 C3 C2 110.0(5) . . ?
C4 C3 C2 112.2(5) . . ?
C3 C4 C5 114.0(6) . . ?
N3 C5 C4 109.1(6) . . ?
N3 C5 C6 108.4(6) . . ?
C4 C5 C6 112.6(6) . . ?
C1 C6 C5 113.6(6) . . ?
N1 Pd1 N2 90.9(2) . . ?
N1 Pd1 Cl2 88.18(16) . . ?
N2 Pd1 Cl2 178.55(18) . . ?
N1 Pd1 Cl1 178.8(2) . . ?
N2 Pd1 Cl1 88.24(16) . . ?
Cl2 Pd1 Cl1 92.70(6) . . ?
C1 N1 Pd1 119.0(4) . . ?
C3 N2 Pd1 119.5(4) . . ?

loop_
_geom_bond_atom_site_label_1
_geom_bond_atom_site_label_2
_geom_bond_distance
_geom_bond_site_symmetry_2
_geom_bond_publ_flag
C1 N1 1.508(8) . ?
C1 C2 1.510(10) . ?
C1 C6 1.526(10) . ?
C2 C3 1.539(9) . ?
C3 N2 1.485(8) . ?
C3 C4 1.520(10) . ?
C4 C5 1.533(10) . ?
C5 N3 1.478(10) . ?
C5 C6 1.540(10) . ?
Cl1 Pd1 2.3232(16) . ?
Cl2 Pd1 2.3142(19) . ?
Pd1 N1 2.046(6) . ?
Pd1 N2 2.047(6) . ?
